data_7208405
loop_
_publ_author_name
'Li, Fengcai'
'Xu, Li'

_publ_section_title
;
 Countercation-directed chiral resolution of [Mo2O4(H2dtpa)]&#x2212;,
 syntheses, crystal structures and CD spectra of
 (\l)-[NEt4][Mo2O4(H2dtpa)] and (\d)-Na[Mo2O4(H2dtpa)]
;
_journal_issue 16
_journal_name_full CrystEngComm
_journal_page_first 5174
_journal_paper_doi 10.1039/c2ce25874a
_journal_volume 14
_journal_year 2012
_chemical_formula_sum 'C22 H40 Mo2 N4 O17'
_chemical_formula_weight 824.46
_chemical_name_systematic
;
?
;
_space_group_IT_number 4
_symmetry_cell_setting monoclinic
_symmetry_space_group_name_Hall 'P 2yb'
_symmetry_space_group_name_H-M 'P 1 21 1'
_atom_sites_solution_hydrogens geom
_atom_sites_solution_primary direct
_atom_sites_solution_secondary difmap
_audit_creation_method SHELXL-97
_cell_angle_alpha 90.00
_cell_angle_beta 92.214(8)
_cell_angle_gamma 90.00
_cell_formula_units_Z 2
_cell_length_a 8.922(4)
_cell_length_b 13.157(6)
_cell_length_c 13.644(6)
_cell_measurement_reflns_used 5015
_cell_measurement_temperature 293(2)
_cell_measurement_theta_max 27.5011
_cell_measurement_theta_min 2.7603
_cell_volume 1600.4(12)
_computing_cell_refinement 'CrystalClear (Rigaku/MSC Inc., 2005)'
_computing_data_collection 'CrystalClear (Rigaku/MSC Inc., 2005)'
_computing_data_reduction 'CrystalClear (Rigaku/MSC Inc., 2005)'
_computing_molecular_graphics 'Bruker SHELXTL'
_computing_publication_material 'Bruker SHELXTL'
_computing_structure_refinement 'SHELXL-97 (Sheldrick, 1997)'
_computing_structure_solution 'SHELXS-97 (Sheldrick, 1990)'
_diffrn_ambient_temperature 293(2)
_diffrn_detector_area_resol_mean 14.6306
_diffrn_measured_fraction_theta_full 0.972
_diffrn_measured_fraction_theta_max 0.972
_diffrn_measurement_device_type Mercury
_diffrn_measurement_method CCD_Profile_fitting
_diffrn_radiation_monochromator graphite
_diffrn_radiation_source 'fine-focus sealed tube'
_diffrn_radiation_type MoK\a
_diffrn_radiation_wavelength 0.71073
_diffrn_reflns_av_R_equivalents 0.0159
_diffrn_reflns_av_sigmaI/netI 0.0240
_diffrn_reflns_limit_h_max 10
_diffrn_reflns_limit_h_min -10
_diffrn_reflns_limit_k_max 15
_diffrn_reflns_limit_k_min -15
_diffrn_reflns_limit_l_max 16
_diffrn_reflns_limit_l_min -16
_diffrn_reflns_number 10145
_diffrn_reflns_theta_full 25.00
_diffrn_reflns_theta_max 25.00
_diffrn_reflns_theta_min 2.76
_exptl_absorpt_coefficient_mu 0.863
_exptl_absorpt_correction_T_max 1.0000
_exptl_absorpt_correction_T_min 0.9027
_exptl_absorpt_correction_type multi-scan
_exptl_absorpt_process_details 'SADABS (Sheldrick, 1996)'
_exptl_crystal_colour Orange
_exptl_crystal_density_diffrn 1.711
_exptl_crystal_density_method 'not measured'
_exptl_crystal_description Prism
_exptl_crystal_F_000 840
_exptl_crystal_size_max 0.45
_exptl_crystal_size_mid 0.15
_exptl_crystal_size_min 0.15
_refine_diff_density_max 0.698
_refine_diff_density_min -0.922
_refine_diff_density_rms 0.078
_refine_ls_abs_structure_details 'Flack H D (1983), Acta Cryst. A39, 876-881'
_refine_ls_abs_structure_Flack 0.00(4)
_refine_ls_extinction_method none
_refine_ls_goodness_of_fit_ref 1.070
_refine_ls_hydrogen_treatment constr
_refine_ls_matrix_type full
_refine_ls_number_parameters 376
_refine_ls_number_reflns 4987
_refine_ls_number_restraints 19
_refine_ls_restrained_S_all 1.073
_refine_ls_R_factor_all 0.0307
_refine_ls_R_factor_gt 0.0301
_refine_ls_shift/su_max 0.001
_refine_ls_shift/su_mean 0.000
_refine_ls_structure_factor_coef Fsqd
_refine_ls_weighting_details 'calc w=1/[\s^2^(Fo^2^)+(0.0515P)^2^+1.1770P] where P=(Fo^2^+2Fc^2^)/3'
_refine_ls_weighting_scheme calc
_refine_ls_wR_factor_gt 0.0804
_refine_ls_wR_factor_ref 0.0812
_reflns_number_gt 4905
_reflns_number_total 4987
_reflns_threshold_expression >2sigma(I)
_cod_data_source_file c2ce25874a.txt
_cod_data_source_block (E)-1
_cod_depositor_comments
;
The following automatic conversions were performed:

'_symmetry_cell_setting' value 'Monoclinic' changed to 'monoclinic'
according to /home/saulius/struct/CIF-dictionaries/cif_core.dic
dictionary named 'cif_core.dic' version 2.4.1 from
2010-06-29.

'_exptl_absorpt_correction_type' value 'Multi-scan'
changed to 'multi-scan' according to
/home/saulius/struct/CIF-dictionaries/cif_core.dic dictionary named
'cif_core.dic' version 2.4.1 from 2010-06-29.

Automatic conversion script
Id: cif_fix_values 1891 2012-01-12 08:04:46Z andrius 
;
_cod_original_sg_symbol_Hall 'P 2yb '
_cod_original_sg_symbol_H-M p21
_cod_database_code 7208405

loop_
_symmetry_equiv_pos_as_xyz
'x, y, z'
'-x, y+1/2, -z'

loop_
_atom_site_label
_atom_site_type_symbol
_atom_site_fract_x
_atom_site_fract_y
_atom_site_fract_z
_atom_site_U_iso_or_equiv
_atom_site_adp_type
_atom_site_occupancy
_atom_site_symmetry_multiplicity
_atom_site_calc_flag
_atom_site_refinement_flags
C1 C 1.0991(6) 0.1228(4) 0.5312(4) 0.0408(13) Uani 1 1 d .
C2 C 0.9594(5) 0.1848(4) 0.5507(3) 0.0337(10) Uani 1 1 d .
H2A H 0.8706 0.1430 0.5407 0.040 Uiso 1 1 calc R
H2B H 0.9630 0.2087 0.6180 0.040 Uiso 1 1 calc R
C3 C 1.1703(6) 0.3796(4) 0.4308(4) 0.0410(12) Uani 1 1 d .
C4 C 1.0707(5) 0.3461(4) 0.5137(4) 0.0339(11) Uani 1 1 d .
H4A H 1.1334 0.3156 0.5654 0.041 Uiso 1 1 calc R
H4B H 1.0234 0.4057 0.5408 0.041 Uiso 1 1 calc R
C5 C 0.8063(5) 0.3277(3) 0.4852(3) 0.0285(10) Uani 1 1 d .
H5A H 0.8103 0.3844 0.4400 0.034 Uiso 1 1 calc R
H5B H 0.7984 0.3561 0.5504 0.034 Uiso 1 1 calc R
C6 C 0.6629(5) 0.2692(4) 0.4611(3) 0.0270(9) Uani 1 1 d .
H6A H 0.6743 0.2017 0.4890 0.032 Uiso 1 1 calc R
H6B H 0.5822 0.3022 0.4945 0.032 Uiso 1 1 calc R
C7 C 0.5812(6) 0.3580(4) 0.3105(3) 0.0304(10) Uani 1 1 d .
H7A H 0.6607 0.4053 0.3292 0.036 Uiso 1 1 calc R
H7B H 0.4880 0.3842 0.3349 0.036 Uiso 1 1 calc R
C8 C 0.5684(6) 0.3495(4) 0.1997(3) 0.0327(11) Uani 1 1 d .
C9 C 0.4703(5) 0.1984(4) 0.3529(3) 0.0286(9) Uani 1 1 d .
H9A H 0.4117 0.2184 0.4082 0.034 Uiso 1 1 calc R
H9B H 0.4124 0.2144 0.2932 0.034 Uiso 1 1 calc R
C10 C 0.4986(5) 0.0873(4) 0.3573(3) 0.0288(10) Uani 1 1 d .
H10A H 0.4037 0.0515 0.3583 0.035 Uiso 1 1 calc R
H10B H 0.5552 0.0712 0.4175 0.035 Uiso 1 1 calc R
C11 C 0.6599(5) -0.0449(4) 0.2960(4) 0.0304(10) Uani 1 1 d .
H11A H 0.7206 -0.0345 0.3557 0.036 Uiso 1 1 calc R
H11B H 0.7279 -0.0605 0.2443 0.036 Uiso 1 1 calc R
C12 C 0.5625(6) -0.1362(4) 0.3106(4) 0.0358(11) Uani 1 1 d .
C13 C 0.4771(5) 0.0461(4) 0.1829(3) 0.0296(10) Uani 1 1 d .
H13A H 0.4581 0.1147 0.1597 0.035 Uiso 1 1 calc R
H13B H 0.3827 0.0190 0.2043 0.035 Uiso 1 1 calc R
C14 C 0.5256(5) -0.0168(4) 0.0973(3) 0.0323(11) Uani 1 1 d .
C15 C 1.1411(8) 0.7106(7) 0.0966(6) 0.0789(11) Uani 1 1 d .
H15A H 1.1369 0.6920 0.1653 0.095 Uiso 1 1 calc R
H15B H 1.1262 0.6490 0.0584 0.095 Uiso 1 1 calc R
C16 C 1.2954(10) 0.7503(9) 0.0790(7) 0.1035(16) Uani 1 1 d .
H16A H 1.2927 0.7911 0.0207 0.155 Uiso 1 1 calc R
H16B H 1.3628 0.6942 0.0712 0.155 Uiso 1 1 calc R
H16C H 1.3295 0.7908 0.1340 0.155 Uiso 1 1 calc R
C17 C 1.0342(10) 0.8845(6) 0.1196(6) 0.0789(11) Uani 1 1 d .
H17A H 1.1180 0.9178 0.0897 0.095 Uiso 1 1 calc R
H17B H 0.9455 0.9250 0.1045 0.095 Uiso 1 1 calc R
C18 C 1.0620(11) 0.8853(9) 0.2266(7) 0.1035(16) Uani 1 1 d .
H18A H 0.9733 0.8632 0.2582 0.155 Uiso 1 1 calc R
H18B H 1.0873 0.9529 0.2478 0.155 Uiso 1 1 calc R
H18C H 1.1434 0.8401 0.2437 0.155 Uiso 1 1 calc R
C19 C 1.0067(9) 0.8046(6) -0.0384(6) 0.0789(11) Uani 1 1 d .
H19A H 1.0986 0.8392 -0.0546 0.095 Uiso 1 1 calc R
H19B H 1.0036 0.7407 -0.0739 0.095 Uiso 1 1 calc R
C20 C 0.8744(10) 0.8692(9) -0.0741(7) 0.1035(16) Uani 1 1 d .
H20A H 0.7837 0.8303 -0.0708 0.155 Uiso 1 1 calc R
H20B H 0.8883 0.8897 -0.1406 0.155 Uiso 1 1 calc R
H20C H 0.8677 0.9283 -0.0333 0.155 Uiso 1 1 calc R
C21 C 0.8720(9) 0.7380(6) 0.1149(6) 0.0789(11) Uani 1 1 d .
H21A H 0.7911 0.7873 0.1117 0.095 Uiso 1 1 calc R
H21B H 0.8906 0.7181 0.1828 0.095 Uiso 1 1 calc R
C22 C 0.8328(10) 0.6443(9) 0.0503(7) 0.1035(16) Uani 1 1 d .
H22A H 0.7999 0.6664 -0.0141 0.155 Uiso 1 1 calc R
H22B H 0.7541 0.6062 0.0793 0.155 Uiso 1 1 calc R
H22C H 0.9199 0.6021 0.0455 0.155 Uiso 1 1 calc R
Mo1 Mo 1.02646(4) 0.20059(3) 0.32877(3) 0.02772(11) Uani 1 1 d .
Mo2 Mo 0.77050(4) 0.17159(3) 0.24501(2) 0.02401(10) Uani 1 1 d .
N1 N 0.9526(4) 0.2726(3) 0.4825(3) 0.0267(8) Uani 1 1 d .
N2 N 0.6140(4) 0.2574(3) 0.3549(3) 0.0241(8) Uani 1 1 d .
N3 N 0.5843(4) 0.0519(3) 0.2710(3) 0.0246(8) Uani 1 1 d .
N4 N 1.0127(6) 0.7816(4) 0.0723(4) 0.0577(14) Uani 1 1 d .
O1 O 0.8905(4) 0.2927(2) 0.2612(2) 0.0302(7) Uani 1 1 d .
O2 O 0.8660(3) 0.1080(2) 0.3577(2) 0.0270(7) Uani 1 1 d .
O3 O 0.8140(4) 0.1079(3) 0.1430(2) 0.0349(8) Uani 1 1 d .
O4 O 1.1395(4) 0.1466(3) 0.2465(3) 0.0411(8) Uani 1 1 d .
O5 O 1.1494(4) 0.1302(3) 0.4457(3) 0.0387(8) Uani 1 1 d .
O6 O 1.1570(5) 0.0699(3) 0.5984(3) 0.0526(11) Uani 1 1 d .
O7 O 1.1576(4) 0.3298(3) 0.3499(3) 0.0373(8) Uani 1 1 d .
O8 O 1.2559(6) 0.4509(4) 0.4449(4) 0.0777(16) Uani 1 1 d .
O9 O 0.5085(5) 0.4183(3) 0.1522(3) 0.0506(10) Uani 1 1 d .
O10 O 0.6197(4) 0.2670(3) 0.1632(2) 0.0338(8) Uani 1 1 d .
O11 O 0.4279(4) -0.1361(3) 0.3124(3) 0.0472(9) Uani 1 1 d .
O12 O 0.6473(5) -0.2171(3) 0.3226(4) 0.0587(12) Uani 1 1 d .
H12 H 0.5976 -0.2635 0.3449 0.088 Uiso 1 1 calc R
O13 O 0.6177(5) -0.0803(4) 0.0956(3) 0.0712(15) Uani 1 1 d .
O14 O 0.4410(7) 0.0063(4) 0.0195(3) 0.0787(18) Uani 1 1 d .
H14 H 0.4452 -0.0396 -0.0209 0.118 Uiso 1 1 calc R
O15 O 0.3154(7) 0.5522(4) 0.2552(5) 0.0881(17) Uani 1 1 d U
O16 O 0.5295(6) 0.6224(3) 0.3868(4) 0.0676(12) Uani 1 1 d U
O17 O 0.9802(18) 0.5069(11) 0.2328(11) 0.225(6) Uani 1 1 d U

loop_
_atom_site_aniso_label
_atom_site_aniso_U_11
_atom_site_aniso_U_22
_atom_site_aniso_U_33
_atom_site_aniso_U_23
_atom_site_aniso_U_13
_atom_site_aniso_U_12
C1 0.033(3) 0.031(2) 0.057(3) -0.002(2) -0.010(3) -0.002(2)
C2 0.033(2) 0.036(3) 0.031(2) 0.005(2) -0.0050(19) 0.001(2)
C3 0.032(3) 0.040(3) 0.051(3) -0.011(2) 0.003(2) -0.013(2)
C4 0.028(2) 0.040(3) 0.034(3) -0.007(2) -0.003(2) -0.004(2)
C5 0.030(2) 0.032(2) 0.024(2) -0.0030(18) -0.0037(19) 0.004(2)
C6 0.027(2) 0.040(2) 0.0145(19) 0.0015(17) 0.0005(17) 0.002(2)
C7 0.034(3) 0.033(2) 0.024(2) 0.0035(18) -0.001(2) 0.006(2)
C8 0.029(2) 0.041(3) 0.028(2) 0.006(2) -0.001(2) 0.001(2)
C9 0.019(2) 0.041(2) 0.025(2) -0.003(2) -0.0014(17) 0.002(2)
C10 0.026(2) 0.040(2) 0.021(2) -0.0010(19) 0.0037(18) 0.000(2)
C11 0.025(2) 0.034(2) 0.032(2) 0.0009(19) -0.002(2) 0.005(2)
C12 0.036(3) 0.037(3) 0.033(2) 0.003(2) -0.006(2) 0.003(2)
C13 0.021(2) 0.035(2) 0.032(2) -0.0031(19) -0.004(2) 0.0034(19)
C14 0.031(3) 0.036(2) 0.030(2) -0.002(2) -0.007(2) -0.002(2)
C15 0.070(3) 0.081(3) 0.085(3) -0.017(2) -0.008(2) 0.024(2)
C16 0.082(3) 0.130(4) 0.098(3) -0.024(3) -0.003(3) 0.019(3)
C17 0.070(3) 0.081(3) 0.085(3) -0.017(2) -0.008(2) 0.024(2)
C18 0.082(3) 0.130(4) 0.098(3) -0.024(3) -0.003(3) 0.019(3)
C19 0.070(3) 0.081(3) 0.085(3) -0.017(2) -0.008(2) 0.024(2)
C20 0.082(3) 0.130(4) 0.098(3) -0.024(3) -0.003(3) 0.019(3)
C21 0.070(3) 0.081(3) 0.085(3) -0.017(2) -0.008(2) 0.024(2)
C22 0.082(3) 0.130(4) 0.098(3) -0.024(3) -0.003(3) 0.019(3)
Mo1 0.01770(18) 0.0354(2) 0.03006(19) -0.00551(15) 0.00094(14) 0.00002(14)
Mo2 0.01945(18) 0.03309(19) 0.01952(17) -0.00141(13) 0.00121(13) 0.00034(15)
N1 0.0242(19) 0.0304(18) 0.0252(18) 0.0015(16) -0.0021(15) -0.0002(16)
N2 0.0220(18) 0.0291(18) 0.0211(17) -0.0009(15) -0.0015(15) 0.0023(16)
N3 0.0162(18) 0.034(2) 0.0234(19) -0.0013(16) 0.0009(16) 0.0012(16)
N4 0.045(3) 0.073(3) 0.055(3) -0.026(3) -0.002(2) 0.017(3)
O1 0.0272(17) 0.0333(17) 0.0303(16) 0.0009(14) 0.0038(13) -0.0015(14)
O2 0.0216(15) 0.0324(16) 0.0265(16) -0.0013(13) -0.0036(13) 0.0002(13)
O3 0.0322(17) 0.048(2) 0.0253(16) -0.0080(15) 0.0072(14) -0.0017(16)
O4 0.0235(16) 0.054(2) 0.0467(19) -0.0137(17) 0.0077(15) 0.0003(15)
O5 0.0244(17) 0.0489(19) 0.042(2) -0.0040(16) -0.0091(16) 0.0078(15)
O6 0.052(2) 0.045(2) 0.060(2) 0.0126(19) -0.016(2) 0.0108(19)
O7 0.0251(17) 0.049(2) 0.0375(19) -0.0068(16) 0.0043(15) -0.0102(16)
O8 0.074(3) 0.081(3) 0.080(3) -0.034(3) 0.032(3) -0.051(3)
O9 0.065(3) 0.051(2) 0.0344(19) 0.0134(17) -0.0076(19) 0.015(2)
O10 0.0333(18) 0.042(2) 0.0253(16) -0.0007(15) -0.0021(14) 0.0045(16)
O11 0.033(2) 0.042(2) 0.066(2) 0.0083(19) -0.0016(19) -0.0078(17)
O12 0.047(2) 0.035(2) 0.093(3) 0.011(2) -0.009(2) 0.0028(18)
O13 0.068(3) 0.090(3) 0.054(2) -0.036(2) -0.024(2) 0.044(3)
O14 0.111(4) 0.085(4) 0.037(2) -0.024(2) -0.029(3) 0.052(3)
O15 0.097(4) 0.068(3) 0.099(4) 0.012(3) -0.005(3) 0.004(3)
O16 0.084(3) 0.043(2) 0.076(3) -0.004(2) 0.011(3) 0.001(2)
O17 0.261(10) 0.192(9) 0.223(9) 0.022(8) 0.025(8) -0.001(8)

loop_
_atom_type_symbol
_atom_type_description
_atom_type_scat_dispersion_real
_atom_type_scat_dispersion_imag
_atom_type_scat_source
C C 0.0033 0.0016 'International Tables Vol C Tables 4.2.6.8 and 6.1.1.4'
H H 0.0000 0.0000 'International Tables Vol C Tables 4.2.6.8 and 6.1.1.4'
N N 0.0061 0.0033 'International Tables Vol C Tables 4.2.6.8 and 6.1.1.4'
Mo Mo -1.6832 0.6857 'International Tables Vol C Tables 4.2.6.8 and 6.1.1.4'
O O 0.0106 0.0060 'International Tables Vol C Tables 4.2.6.8 and 6.1.1.4'

loop_
_geom_angle_atom_site_label_1
_geom_angle_atom_site_label_2
_geom_angle_atom_site_label_3
_geom_angle
O6 C1 O5 124.5(5)
O6 C1 C2 119.3(5)
O5 C1 C2 116.1(4)
N1 C2 C1 108.8(4)
N1 C2 H2A 109.9
C1 C2 H2A 109.9
N1 C2 H2B 109.9
C1 C2 H2B 109.9
H2A C2 H2B 108.3
O8 C3 O7 124.2(6)
O8 C3 C4 118.9(5)
O7 C3 C4 116.9(4)
N1 C4 C3 113.8(4)
N1 C4 H4A 108.8
C3 C4 H4A 108.8
N1 C4 H4B 108.8
C3 C4 H4B 108.8
H4A C4 H4B 107.7
N1 C5 C6 118.5(4)
N1 C5 H5A 107.7
C6 C5 H5A 107.7
N1 C5 H5B 107.7
C6 C5 H5B 107.7
H5A C5 H5B 107.1
N2 C6 C5 118.1(4)
N2 C6 H6A 107.8
C5 C6 H6A 107.8
N2 C6 H6B 107.8
C5 C6 H6B 107.8
H6A C6 H6B 107.1
N2 C7 C8 110.4(4)
N2 C7 H7A 109.6
C8 C7 H7A 109.6
N2 C7 H7B 109.6
C8 C7 H7B 109.6
H7A C7 H7B 108.1
O9 C8 O10 125.1(4)
O9 C8 C7 119.2(5)
O10 C8 C7 115.7(4)
C10 C9 N2 111.4(4)
C10 C9 H9A 109.3
N2 C9 H9A 109.3
C10 C9 H9B 109.3
N2 C9 H9B 109.3
H9A C9 H9B 108.0
C9 C10 N3 111.4(4)
C9 C10 H10A 109.3
N3 C10 H10A 109.3
C9 C10 H10B 109.3
N3 C10 H10B 109.3
H10A C10 H10B 108.0
N3 C11 C12 117.4(4)
N3 C11 H11A 108.0
C12 C11 H11A 108.0
N3 C11 H11B 108.0
C12 C11 H11B 108.0
H11A C11 H11B 107.2
O11 C12 O12 124.7(5)
O11 C12 C11 125.9(5)
O12 C12 C11 109.4(4)
N3 C13 C14 117.0(4)
N3 C13 H13A 108.1
C14 C13 H13A 108.1
N3 C13 H13B 108.1
C14 C13 H13B 108.1
H13A C13 H13B 107.3
O13 C14 O14 122.1(5)
O13 C14 C13 128.8(4)
O14 C14 C13 109.0(4)
C16 C15 N4 116.4(8)
C16 C15 H15A 108.2
N4 C15 H15A 108.2
C16 C15 H15B 108.2
N4 C15 H15B 108.2
H15A C15 H15B 107.3
C15 C16 H16A 109.5
C15 C16 H16B 109.5
H16A C16 H16B 109.5
C15 C16 H16C 109.5
H16A C16 H16C 109.5
H16B C16 H16C 109.5
C18 C17 N4 116.4(8)
C18 C17 H17A 108.2
N4 C17 H17A 108.2
C18 C17 H17B 108.2
N4 C17 H17B 108.2
H17A C17 H17B 107.3
C17 C18 H18A 109.5
C17 C18 H18B 109.5
H18A C18 H18B 109.5
C17 C18 H18C 109.5
H18A C18 H18C 109.5
H18B C18 H18C 109.5
C20 C19 N4 114.9(7)
C20 C19 H19A 108.5
N4 C19 H19A 108.5
C20 C19 H19B 108.5
N4 C19 H19B 108.5
H19A C19 H19B 107.5
C19 C20 H20A 109.5
C19 C20 H20B 109.5
H20A C20 H20B 109.5
C19 C20 H20C 109.5
H20A C20 H20C 109.5
H20B C20 H20C 109.5
N4 C21 C22 104.8(7)
N4 C21 H21A 110.8
C22 C21 H21A 110.8
N4 C21 H21B 110.8
C22 C21 H21B 110.8
H21A C21 H21B 108.9
C21 C22 H22A 109.5
C21 C22 H22B 109.5
H22A C22 H22B 109.5
C21 C22 H22C 109.5
H22A C22 H22C 109.5
H22B C22 H22C 109.5
O4 Mo1 O1 109.06(17)
O4 Mo1 O2 109.62(16)
O1 Mo1 O2 92.11(13)
O4 Mo1 O7 95.08(16)
O1 Mo1 O7 83.81(14)
O2 Mo1 O7 154.87(13)
O4 Mo1 O5 90.68(16)
O1 Mo1 O5 159.44(14)
O2 Mo1 O5 86.37(13)
O7 Mo1 O5 88.89(14)
O4 Mo1 N1 158.30(14)
O1 Mo1 N1 88.92(13)
O2 Mo1 N1 80.84(13)
O7 Mo1 N1 74.32(13)
O5 Mo1 N1 70.59(13)
O4 Mo1 Mo2 100.75(12)
O1 Mo1 Mo2 48.76(10)
O2 Mo1 Mo2 48.50(9)
O7 Mo1 Mo2 132.57(10)
O5 Mo1 Mo2 134.76(10)
N1 Mo1 Mo2 100.29(9)
O3 Mo2 O2 109.62(15)
O3 Mo2 O1 111.20(16)
O2 Mo2 O1 92.35(13)
O3 Mo2 O10 91.21(15)
O2 Mo2 O10 158.46(13)
O1 Mo2 O10 84.81(14)
O3 Mo2 N3 88.72(15)
O2 Mo2 N3 83.14(13)
O1 Mo2 N3 159.89(13)
O10 Mo2 N3 92.22(14)
O3 Mo2 N2 156.83(14)
O2 Mo2 N2 87.44(13)
O1 Mo2 N2 82.66(14)
O10 Mo2 N2 71.02(13)
N3 Mo2 N2 77.58(13)
O3 Mo2 Mo1 102.41(11)
O2 Mo2 Mo1 48.89(9)
O1 Mo2 Mo1 48.64(9)
O10 Mo2 Mo1 133.38(10)
N3 Mo2 Mo1 131.86(9)
N2 Mo2 Mo1 100.64(9)
C2 N1 C4 108.5(3)
C2 N1 C5 112.1(4)
C4 N1 C5 106.7(4)
C2 N1 Mo1 103.5(3)
C4 N1 Mo1 106.9(3)
C5 N1 Mo1 118.7(2)
C7 N2 C9 107.5(3)
C7 N2 C6 110.3(3)
C9 N2 C6 106.7(3)
C7 N2 Mo2 106.2(3)
C9 N2 Mo2 105.4(3)
C6 N2 Mo2 120.1(3)
C11 N3 C10 109.2(4)
C11 N3 C13 114.3(4)
C10 N3 C13 108.3(3)
C11 N3 Mo2 107.3(3)
C10 N3 Mo2 107.3(3)
C13 N3 Mo2 110.3(3)
C15 N4 C17 112.3(5)
C15 N4 C21 108.3(6)
C17 N4 C21 105.6(6)
C15 N4 C19 109.6(5)
C17 N4 C19 104.0(6)
C21 N4 C19 117.0(6)
Mo1 O1 Mo2 82.60(13)
Mo2 O2 Mo1 82.61(13)
C1 O5 Mo1 122.4(3)
C3 O7 Mo1 124.6(3)
C8 O10 Mo2 121.6(3)
C12 O12 H12 109.5
C14 O14 H14 109.5

loop_
_geom_bond_atom_site_label_1
_geom_bond_atom_site_label_2
_geom_bond_distance
C1 O6 1.248(6)
C1 O5 1.270(7)
C1 C2 1.521(7)
C2 N1 1.482(6)
C2 H2A 0.9700
C2 H2B 0.9700
C3 O8 1.220(7)
C3 O7 1.285(6)
C3 C4 1.529(8)
C4 N1 1.481(6)
C4 H4A 0.9700
C4 H4B 0.9700
C5 N1 1.495(6)
C5 C6 1.518(6)
C5 H5A 0.9700
C5 H5B 0.9700
C6 N2 1.505(5)
C6 H6A 0.9700
C6 H6B 0.9700
C7 N2 1.480(6)
C7 C8 1.517(6)
C7 H7A 0.9700
C7 H7B 0.9700
C8 O9 1.223(6)
C8 O10 1.286(6)
C9 C10 1.485(7)
C9 N2 1.498(6)
C9 H9A 0.9700
C9 H9B 0.9700
C10 N3 1.503(6)
C10 H10A 0.9700
C10 H10B 0.9700
C11 N3 1.474(6)
C11 C12 1.500(7)
C11 H11A 0.9700
C11 H11B 0.9700
C12 O11 1.202(6)
C12 O12 1.313(6)
C13 N3 1.509(5)
C13 C14 1.508(7)
C13 H13A 0.9700
C13 H13B 0.9700
C14 O13 1.173(6)
C14 O14 1.313(6)
C15 C16 1.500(12)
C15 N4 1.506(8)
C15 H15A 0.9700
C15 H15B 0.9700
C16 H16A 0.9600
C16 H16B 0.9600
C16 H16C 0.9600
C17 C18 1.471(11)
C17 N4 1.509(9)
C17 H17A 0.9700
C17 H17B 0.9700
C18 H18A 0.9600
C18 H18B 0.9600
C18 H18C 0.9600
C19 C20 1.519(11)
C19 N4 1.540(10)
C19 H19A 0.9700
C19 H19B 0.9700
C20 H20A 0.9600
C20 H20B 0.9600
C20 H20C 0.9600
C21 N4 1.516(10)
C21 C22 1.549(12)
C21 H21A 0.9700
C21 H21B 0.9700
C22 H22A 0.9600
C22 H22B 0.9600
C22 H22C 0.9600
Mo1 O4 1.694(3)
Mo1 O1 1.924(3)
Mo1 O2 1.932(3)
Mo1 O7 2.077(3)
Mo1 O5 2.114(3)
Mo1 N1 2.416(4)
Mo1 Mo2 2.5427(10)
Mo2 O3 1.682(3)
Mo2 O2 1.920(3)
Mo2 O1 1.928(3)
Mo2 O10 2.125(3)
Mo2 N3 2.326(4)
Mo2 N2 2.374(4)
O12 H12 0.8200
O14 H14 0.8200
